data_4324502
loop_
_publ_author_name
'Balasubramanian Murugesapandian'
'Peter W. Roesky'

_publ_contact_author
;
  Prof. Dr. Peter W. Roesky
Karlsruher Institut fu/er Technologie (KIT) - Institut fu/er Anorganische Chemie
  Lehrstuhl fu/er Anorganische Funktionsmaterialien
   Engesserstr. 15, Geb. 30.45
   76131 Karlsruhe 
   Bundesrepublik Deutschland
;
_publ_contact_author_email roesky@kit.edu
_publ_contact_author_fax +49/(0)7216084854
_publ_contact_author_phone +49/(0)7216086117
_publ_section_title
;
 Coordination Polymers of Zinc with (\h6-Benzenecarboxylate) Chromium
 Tricarbonyl
;
_journal_name_full 'Inorganic Chemistry'
_journal_page_first 1698
_journal_page_last 1704
_journal_paper_doi 10.1021/ic102167t
_journal_volume 50
_journal_year 2011
_chemical_formula_moiety 'C30 H19 Cr2 N3 O10 Zn, C H Cl3'
_chemical_formula_sum 'C31 H20 Cl3 Cr2 N3 O10 Zn'
_chemical_formula_weight 870.22
_chemical_name_systematic
; 
 ? 
;
_space_group_IT_number 2
_symmetry_cell_setting triclinic
_symmetry_Int_Tables_number 2
_symmetry_space_group_name_Hall '-P 1'
_symmetry_space_group_name_H-M 'P -1'
_atom_sites_solution_hydrogens geom
_atom_sites_solution_primary direct
_atom_sites_solution_secondary difmap
_audit_creation_date 10-10-13
_audit_creation_method 'STOE X-RED'
_cell_angle_alpha 95.948(3)
_cell_angle_beta 96.497(3)
_cell_angle_gamma 114.688(3)
_cell_formula_units_Z 2
_cell_length_a 11.5244(4)
_cell_length_b 12.5316(5)
_cell_length_c 13.4182(6)
_cell_measurement_reflns_used 21514
_cell_measurement_temperature 200(2)
_cell_measurement_theta_max 27.19
_cell_measurement_theta_min 1.55
_cell_volume 1724.80(13)
_computing_cell_refinement 'STOE X-AREA, PLATON (A.L.Spek, 2005)'
_computing_data_collection 'STOE X-AREA'
_computing_data_reduction 'STOE X-RED, PLATON (A.L.Spek, 2005)'
_computing_molecular_graphics 'Diamond 2.1e/3'
_computing_publication_material 'X-STEP32, Microsoft Word'
_computing_structure_refinement 'SHELXL-97 (Sheldrick, 1997)'
_computing_structure_solution 'SHELXS-97 (Sheldrick, 1997)'
_diffrn_ambient_temperature 200(2)
_diffrn_measured_fraction_theta_full 0.996
_diffrn_measured_fraction_theta_max 0.996
_diffrn_measurement_device_type 'STOE IPDS 2'
_diffrn_measurement_method 'area detector'
_diffrn_radiation_monochromator graphite
_diffrn_radiation_source 'fine-focus sealed tube'
_diffrn_radiation_type MoK\a
_diffrn_radiation_wavelength 0.71073
_diffrn_reflns_av_R_equivalents 0.0547
_diffrn_reflns_av_sigmaI/netI 0.0390
_diffrn_reflns_limit_h_max 14
_diffrn_reflns_limit_h_min -14
_diffrn_reflns_limit_k_max 15
_diffrn_reflns_limit_k_min -15
_diffrn_reflns_limit_l_max 16
_diffrn_reflns_limit_l_min -16
_diffrn_reflns_number 21068
_diffrn_reflns_theta_full 26.74
_diffrn_reflns_theta_max 26.74
_diffrn_reflns_theta_min 1.55
_exptl_absorpt_coefficient_mu 1.601
_exptl_absorpt_correction_T_max 0.8693
_exptl_absorpt_correction_T_min 0.6367
_exptl_absorpt_correction_type integration
_exptl_absorpt_process_details 'STOE X-RED & X-SHAPE'
_exptl_crystal_colour yellow
_exptl_crystal_density_diffrn 1.676
_exptl_crystal_description plate
_exptl_crystal_F_000 872
_exptl_crystal_size_max 0.31
_exptl_crystal_size_mid 0.15
_exptl_crystal_size_min 0.09
_refine_diff_density_max 0.658
_refine_diff_density_min -0.836
_refine_diff_density_rms 0.082
_refine_ls_extinction_method none
_refine_ls_goodness_of_fit_ref 1.040
_refine_ls_hydrogen_treatment constr
_refine_ls_matrix_type full
_refine_ls_number_parameters 451
_refine_ls_number_reflns 7298
_refine_ls_number_restraints 0
_refine_ls_restrained_S_all 1.040
_refine_ls_R_factor_all 0.0525
_refine_ls_R_factor_gt 0.0432
_refine_ls_shift/su_max 0.000
_refine_ls_shift/su_mean 0.000
_refine_ls_structure_factor_coef Fsqd
_refine_ls_weighting_details 'calc w=1/[\s^2^(Fo^2^)+(0.0828P)^2^+0.3497P] where P=(Fo^2^+2Fc^2^)/3'
_refine_ls_weighting_scheme calc
_refine_ls_wR_factor_gt 0.1236
_refine_ls_wR_factor_ref 0.1287
_reflns_number_gt 6044
_reflns_number_total 7298
_reflns_threshold_expression >2sigma(I)
_cod_data_source_file ic102167t_si_001_4.cif
_cod_data_source_block 4
_cod_original_cell_volume 1724.80(12)
_cod_database_code 4324502

loop_
_symmetry_equiv_pos_as_xyz
'x, y, z'
'-x, -y, -z'

loop_
_atom_site_label
_atom_site_type_symbol
_atom_site_fract_x
_atom_site_fract_y
_atom_site_fract_z
_atom_site_U_iso_or_equiv
_atom_site_adp_type
_atom_site_occupancy
_atom_site_symmetry_multiplicity
_atom_site_calc_flag
_atom_site_refinement_flags
C1 C 0.8609(3) 0.4358(3) 0.3800(2) 0.0422(6) Uani 1 1 d .
C2 C 0.9454(3) 0.5572(3) 0.4061(2) 0.0428(6) Uani 1 1 d .
H2 H 1.0193 0.5904 0.3743 0.051 Uiso 1 1 calc R
C3 C 0.9204(3) 0.6301(3) 0.4798(2) 0.0464(7) Uani 1 1 d .
H3 H 0.9780 0.7124 0.4978 0.056 Uiso 1 1 calc R
C4 C 0.8120(4) 0.5824(3) 0.5265(2) 0.0517(8) Uani 1 1 d .
H4 H 0.7954 0.6321 0.5757 0.062 Uiso 1 1 calc R
C5 C 0.7273(4) 0.4604(3) 0.5004(3) 0.0553(9) Uani 1 1 d .
H5 H 0.6539 0.4275 0.5328 0.066 Uiso 1 1 calc R
C6 C 0.7504(4) 0.3874(3) 0.4273(3) 0.0507(8) Uani 1 1 d .
H6 H 0.6922 0.3053 0.4092 0.061 Uiso 1 1 calc R
C7 C 0.8898(4) 0.3533(4) 0.3067(2) 0.0538(9) Uani 1 1 d .
C8 C 0.6685(4) 0.4509(4) 0.2304(3) 0.0616(10) Uani 1 1 d .
C9 C 0.5977(4) 0.5595(3) 0.3663(3) 0.0560(8) Uani 1 1 d .
C10 C 0.7993(3) 0.6755(3) 0.3013(3) 0.0503(8) Uani 1 1 d .
C11 C 1.1099(2) 0.0192(2) 0.3720(2) 0.0342(5) Uani 1 1 d .
C12 C 1.1452(3) 0.0773(3) 0.4753(2) 0.0386(6) Uani 1 1 d .
H12 H 1.1272 0.1434 0.4940 0.046 Uiso 1 1 calc R
C13 C 1.2061(3) 0.0376(3) 0.5491(2) 0.0473(7) Uani 1 1 d .
H13 H 1.2297 0.0770 0.6177 0.057 Uiso 1 1 calc R
C14 C 1.2326(3) -0.0605(3) 0.5220(3) 0.0499(8) Uani 1 1 d .
H14 H 1.2745 -0.0870 0.5721 0.060 Uiso 1 1 calc R
C15 C 1.1971(3) -0.1189(3) 0.4210(3) 0.0469(7) Uani 1 1 d .
H15 H 1.2147 -0.1853 0.4028 0.056 Uiso 1 1 calc R
C16 C 1.1352(3) -0.0797(3) 0.3460(2) 0.0404(6) Uani 1 1 d .
H16 H 1.1105 -0.1203 0.2777 0.048 Uiso 1 1 calc R
C17 C 1.0499(3) 0.0637(2) 0.2906(2) 0.0343(5) Uani 1 1 d .
C18 C 1.4135(3) 0.0342(3) 0.3347(3) 0.0504(7) Uani 1 1 d .
C19 C 1.4704(3) 0.1505(3) 0.5157(3) 0.0445(7) Uani 1 1 d .
C20 C 1.3555(3) 0.2112(3) 0.3694(3) 0.0537(8) Uani 1 1 d .
C21 C 0.8280(3) 0.0504(3) 0.0068(2) 0.0417(6) Uani 1 1 d .
C22 C 0.7283(4) -0.0387(3) -0.0659(3) 0.0558(8) Uani 1 1 d .
H22 H 0.7441 -0.0580 -0.1317 0.067 Uiso 1 1 calc R
C23 C 0.6087(4) -0.0975(4) -0.0415(3) 0.0657(10) Uani 1 1 d .
H23 H 0.5408 -0.1586 -0.0901 0.079 Uiso 1 1 calc R
C24 C 0.5866(4) -0.0676(4) 0.0547(3) 0.0671(10) Uani 1 1 d .
H24 H 0.5042 -0.1083 0.0736 0.081 Uiso 1 1 calc R
C25 C 0.6864(3) 0.0218(4) 0.1216(3) 0.0563(8) Uani 1 1 d .
H25 H 0.6707 0.0434 0.1869 0.068 Uiso 1 1 calc R
C26 C 1.0647(3) 0.1982(3) 0.0244(2) 0.0404(6) Uani 1 1 d .
C27 C 1.1672(4) 0.2292(3) -0.0310(3) 0.0519(8) Uani 1 1 d .
H27 H 1.1558 0.1846 -0.0960 0.062 Uiso 1 1 calc R
C28 C 1.2817(4) 0.3227(4) 0.0088(3) 0.0609(9) Uani 1 1 d .
H28 H 1.3510 0.3446 -0.0287 0.073 Uiso 1 1 calc R
C29 C 1.2991(4) 0.3877(4) 0.1054(3) 0.0596(9) Uani 1 1 d .
H29 H 1.3791 0.4537 0.1348 0.071 Uiso 1 1 calc R
C30 C 1.1962(3) 0.3521(3) 0.1550(3) 0.0497(7) Uani 1 1 d .
H30 H 1.2066 0.3951 0.2206 0.060 Uiso 1 1 calc R
C31 C 0.1397(5) 0.6071(4) 0.1223(3) 0.0714(11) Uani 1 1 d .
H31 H 0.1059 0.5186 0.1155 0.086 Uiso 1 1 calc R
N1 N 0.8063(2) 0.0811(2) 0.09975(19) 0.0428(6) Uani 1 1 d .
N2 N 1.0798(3) 0.2591(2) 0.11694(18) 0.0398(5) Uani 1 1 d .
N3 N 0.9492(3) 0.1036(2) -0.02003(19) 0.0436(6) Uani 1 1 d .
H3A H 0.9534 0.0690 -0.0791 0.052 Uiso 1 1 calc R
O1 O 0.8166(3) 0.2442(2) 0.2937(2) 0.0641(7) Uani 1 1 d .
O2 O 0.9877(3) 0.3942(3) 0.2670(2) 0.0661(7) Uani 1 1 d .
O3 O 0.6186(3) 0.3961(4) 0.1511(3) 0.0979(12) Uani 1 1 d .
O4 O 0.5066(3) 0.5740(3) 0.3677(3) 0.0876(10) Uani 1 1 d .
O5 O 0.8282(3) 0.7618(3) 0.2680(2) 0.0714(8) Uani 1 1 d .
O6 O 1.0292(2) 0.01734(19) 0.20044(16) 0.0450(5) Uani 1 1 d .
O7 O 1.0227(2) 0.14945(19) 0.32148(15) 0.0401(4) Uani 1 1 d .
O8 O 1.4753(3) 0.0135(3) 0.2813(2) 0.0771(8) Uani 1 1 d .
O9 O 1.5640(2) 0.1996(2) 0.5731(2) 0.0642(7) Uani 1 1 d .
O10 O 1.3766(3) 0.2952(3) 0.3354(3) 0.0863(11) Uani 1 1 d .
Cl3 Cl 0.01339(14) 0.64634(12) 0.14478(11) 0.0870(4) Uani 1 1 d .
Cl1 Cl 0.26795(15) 0.67277(14) 0.22442(12) 0.1048(5) Uani 1 1 d .
Cl2 Cl 0.1879(2) 0.6499(2) 0.00790(13) 0.1294(6) Uani 1 1 d .
Cr1 Cr 0.74717(4) 0.53996(4) 0.35889(4) 0.03928(13) Uani 1 1 d .
Cr2 Cr 1.31813(4) 0.07180(4) 0.42198(4) 0.03493(12) Uani 1 1 d .
Zn Zn 0.94580(3) 0.20469(3) 0.21020(2) 0.03754(11) Uani 1 1 d .

loop_
_atom_site_aniso_label
_atom_site_aniso_U_11
_atom_site_aniso_U_22
_atom_site_aniso_U_33
_atom_site_aniso_U_23
_atom_site_aniso_U_13
_atom_site_aniso_U_12
C1 0.0509(16) 0.0462(16) 0.0368(15) 0.0003(12) 0.0096(12) 0.0290(14)
C2 0.0426(15) 0.0485(17) 0.0401(16) 0.0041(13) 0.0085(12) 0.0229(14)
C3 0.0540(18) 0.0424(16) 0.0422(16) -0.0015(13) 0.0030(13) 0.0236(15)
C4 0.075(2) 0.057(2) 0.0361(16) 0.0026(14) 0.0188(15) 0.0398(18)
C5 0.071(2) 0.056(2) 0.056(2) 0.0173(16) 0.0361(18) 0.0361(18)
C6 0.063(2) 0.0397(16) 0.056(2) 0.0091(14) 0.0246(16) 0.0246(15)
C7 0.069(2) 0.074(2) 0.0359(16) -0.0022(15) 0.0041(15) 0.052(2)
C8 0.0505(19) 0.065(2) 0.065(2) -0.0173(18) 0.0036(17) 0.0281(18)
C9 0.057(2) 0.0536(19) 0.066(2) 0.0104(17) 0.0276(17) 0.0276(17)
C10 0.0448(17) 0.062(2) 0.0385(16) 0.0048(15) 0.0097(13) 0.0184(15)
C11 0.0295(12) 0.0346(13) 0.0381(14) 0.0049(11) 0.0093(10) 0.0130(11)
C12 0.0391(14) 0.0483(16) 0.0343(14) 0.0052(12) 0.0129(11) 0.0234(13)
C13 0.0465(16) 0.065(2) 0.0349(15) 0.0142(14) 0.0147(12) 0.0257(16)
C14 0.0427(16) 0.0536(19) 0.056(2) 0.0266(16) 0.0133(14) 0.0186(15)
C15 0.0422(16) 0.0358(15) 0.064(2) 0.0137(14) 0.0118(14) 0.0162(13)
C16 0.0335(13) 0.0349(14) 0.0482(16) -0.0008(12) 0.0057(12) 0.0126(12)
C17 0.0344(13) 0.0362(13) 0.0326(13) -0.0014(10) 0.0079(10) 0.0167(11)
C18 0.0436(16) 0.0565(19) 0.0492(18) 0.0084(15) 0.0092(14) 0.0194(15)
C19 0.0444(16) 0.0390(15) 0.0498(18) 0.0085(13) 0.0049(14) 0.0183(13)
C20 0.0368(15) 0.0516(19) 0.070(2) 0.0198(17) 0.0030(15) 0.0157(14)
C21 0.0513(17) 0.0464(16) 0.0353(15) 0.0020(12) 0.0053(12) 0.0307(14)
C22 0.065(2) 0.062(2) 0.0415(17) -0.0065(15) 0.0009(15) 0.0340(18)
C23 0.059(2) 0.066(2) 0.060(2) -0.0116(18) -0.0089(17) 0.0245(19)
C24 0.0483(19) 0.072(3) 0.071(3) -0.004(2) 0.0075(17) 0.0206(19)
C25 0.0499(18) 0.070(2) 0.0487(19) -0.0019(16) 0.0104(15) 0.0282(17)
C26 0.0561(17) 0.0481(16) 0.0309(14) 0.0080(12) 0.0132(12) 0.0343(15)
C27 0.065(2) 0.063(2) 0.0390(16) 0.0104(15) 0.0202(15) 0.0360(18)
C28 0.064(2) 0.072(2) 0.058(2) 0.0153(18) 0.0315(18) 0.034(2)
C29 0.056(2) 0.061(2) 0.061(2) 0.0070(17) 0.0168(17) 0.0243(18)
C30 0.0571(19) 0.0530(18) 0.0430(17) 0.0017(14) 0.0118(14) 0.0283(16)
C31 0.089(3) 0.066(2) 0.060(2) -0.0059(19) -0.008(2) 0.043(2)
N1 0.0458(13) 0.0512(15) 0.0357(13) -0.0008(11) 0.0066(10) 0.0270(12)
N2 0.0510(14) 0.0429(13) 0.0320(12) 0.0027(10) 0.0083(10) 0.0271(12)
N3 0.0597(16) 0.0484(14) 0.0289(12) -0.0019(10) 0.0086(11) 0.0311(13)
O1 0.0822(18) 0.0566(15) 0.0614(16) -0.0139(12) 0.0033(13) 0.0454(15)
O2 0.0790(18) 0.096(2) 0.0491(14) 0.0048(13) 0.0254(13) 0.0606(17)
O3 0.085(2) 0.113(3) 0.076(2) -0.042(2) -0.0177(18) 0.045(2)
O4 0.0734(19) 0.101(2) 0.119(3) 0.025(2) 0.0450(19) 0.0591(19)
O5 0.0806(19) 0.0681(17) 0.0578(16) 0.0238(14) 0.0140(14) 0.0215(15)
O6 0.0578(13) 0.0486(12) 0.0333(10) -0.0035(9) 0.0055(9) 0.0303(11)
O7 0.0520(12) 0.0492(11) 0.0292(9) 0.0013(8) 0.0092(8) 0.0323(10)
O8 0.0653(17) 0.105(2) 0.0732(19) 0.0122(17) 0.0363(15) 0.0436(17)
O9 0.0494(14) 0.0582(15) 0.0724(18) 0.0039(13) -0.0126(13) 0.0184(12)
O10 0.0615(17) 0.0663(18) 0.128(3) 0.055(2) 0.0130(18) 0.0167(15)
Cl3 0.0982(9) 0.0876(8) 0.0923(9) 0.0175(7) 0.0193(7) 0.0554(7)
Cl1 0.0984(10) 0.1040(10) 0.0882(9) -0.0258(8) -0.0263(7) 0.0414(8)
Cl2 0.1377(14) 0.1730(18) 0.0741(9) 0.0007(10) 0.0363(9) 0.0643(13)
Cr1 0.0393(3) 0.0389(3) 0.0405(3) -0.00118(19) 0.01473(19) 0.0176(2)
Cr2 0.0318(2) 0.0353(2) 0.0379(2) 0.00621(18) 0.00751(17) 0.01432(19)
Zn 0.0458(2) 0.0447(2) 0.02914(17) 0.00090(13) 0.00960(13) 0.02676(16)

loop_
_atom_type_symbol
_atom_type_description
_atom_type_scat_dispersion_real
_atom_type_scat_dispersion_imag
_atom_type_scat_source
C C 0.0033 0.0016 'International Tables Vol C Tables 4.2.6.8 and 6.1.1.4'
H H 0.0000 0.0000 'International Tables Vol C Tables 4.2.6.8 and 6.1.1.4'
N N 0.0061 0.0033 'International Tables Vol C Tables 4.2.6.8 and 6.1.1.4'
O O 0.0106 0.0060 'International Tables Vol C Tables 4.2.6.8 and 6.1.1.4'
Cl Cl 0.1484 0.1585 'International Tables Vol C Tables 4.2.6.8 and 6.1.1.4'
Cr Cr 0.3209 0.6236 'International Tables Vol C Tables 4.2.6.8 and 6.1.1.4'
Zn Zn 0.2839 1.4301 'International Tables Vol C Tables 4.2.6.8 and 6.1.1.4'

loop_
_geom_angle_atom_site_label_1
_geom_angle_atom_site_label_2
_geom_angle_atom_site_label_3
_geom_angle
C2 C1 C6 119.7(3)
C2 C1 C7 121.0(3)
C6 C1 C7 119.2(3)
C2 C1 Cr1 71.37(17)
C6 C1 Cr1 71.31(18)
C7 C1 Cr1 132.8(2)
C1 C2 C3 119.7(3)
C1 C2 Cr1 71.78(17)
C3 C2 Cr1 71.39(18)
C4 C3 C2 120.6(3)
C4 C3 Cr1 72.1(2)
C2 C3 Cr1 71.41(18)
C3 C4 C5 119.6(3)
C3 C4 Cr1 71.33(19)
C5 C4 Cr1 71.7(2)
C6 C5 C4 120.4(3)
C6 C5 Cr1 71.4(2)
C4 C5 Cr1 71.45(19)
C5 C6 C1 120.0(3)
C5 C6 Cr1 72.0(2)
C1 C6 Cr1 71.44(18)
O2 C7 O1 122.5(3)
O2 C7 C1 119.6(3)
O1 C7 C1 117.8(3)
O2 C7 Zn 63.67(18)
O1 C7 Zn 59.01(17)
C1 C7 Zn 170.9(2)
O3 C8 Cr1 179.2(3)
O4 C9 Cr1 177.3(4)
O5 C10 Cr1 176.6(3)
C16 C11 C12 119.0(3)
C16 C11 C17 119.7(3)
C12 C11 C17 121.2(2)
C16 C11 Cr2 71.36(15)
C12 C11 Cr2 71.66(15)
C17 C11 Cr2 127.27(18)
C13 C12 C11 120.3(3)
C13 C12 Cr2 71.88(16)
C11 C12 Cr2 70.75(15)
C12 C13 C14 120.2(3)
C12 C13 Cr2 71.38(16)
C14 C13 Cr2 71.26(18)
C15 C14 C13 119.8(3)
C15 C14 Cr2 71.10(18)
C13 C14 Cr2 71.75(18)
C14 C15 C16 120.3(3)
C14 C15 Cr2 72.03(18)
C16 C15 Cr2 71.25(17)
C11 C16 C15 120.2(3)
C11 C16 Cr2 71.45(16)
C15 C16 Cr2 71.36(17)
O6 C17 O7 124.2(3)
O6 C17 C11 120.0(2)
O7 C17 C11 115.8(2)
O8 C18 Cr2 178.3(4)
O9 C19 Cr2 179.6(3)
O10 C20 Cr2 178.6(4)
N1 C21 N3 121.5(3)
N1 C21 C22 121.0(3)
N3 C21 C22 117.5(3)
C23 C22 C21 119.7(3)
C22 C23 C24 119.5(4)
C25 C24 C23 118.3(4)
N1 C25 C24 123.5(3)
N2 C26 N3 121.7(3)
N2 C26 C27 120.9(3)
N3 C26 C27 117.3(3)
C28 C27 C26 119.5(3)
C27 C28 C29 120.3(3)
C30 C29 C28 117.0(4)
N2 C30 C29 124.1(3)
Cl1 C31 Cl2 111.9(3)
Cl1 C31 Cl3 110.1(2)
Cl2 C31 Cl3 108.9(2)
C21 N1 C25 118.0(3)
C21 N1 Zn 123.5(2)
C25 N1 Zn 118.4(2)
C26 N2 C30 118.1(3)
C26 N2 Zn 123.0(2)
C30 N2 Zn 118.3(2)
C26 N3 C21 134.7(2)
C7 O1 Zn 91.0(2)
C7 O2 Zn 86.7(2)
C17 O7 Zn 113.61(17)
C10 Cr1 C9 84.79(16)
C10 Cr1 C8 88.86(18)
C9 Cr1 C8 87.73(17)
C10 Cr1 C3 89.53(14)
C9 Cr1 C3 121.69(15)
C8 Cr1 C3 150.25(14)
C10 Cr1 C2 95.10(13)
C9 Cr1 C2 158.80(15)
C8 Cr1 C2 113.47(13)
C3 Cr1 C2 37.19(11)
C10 Cr1 C6 161.34(14)
C9 Cr1 C6 113.65(15)
C8 Cr1 C6 94.52(17)
C3 Cr1 C6 78.46(13)
C2 Cr1 C6 66.72(13)
C10 Cr1 C1 124.56(14)
C9 Cr1 C1 150.55(15)
C8 Cr1 C1 90.28(14)
C3 Cr1 C1 66.55(11)
C2 Cr1 C1 36.85(12)
C6 Cr1 C1 37.25(12)
C10 Cr1 C4 111.43(14)
C9 Cr1 C4 93.60(16)
C8 Cr1 C4 159.71(17)
C3 Cr1 C4 36.61(13)
C2 Cr1 C4 66.64(12)
C6 Cr1 C4 66.41(13)
C1 Cr1 C4 78.66(11)
C10 Cr1 C5 147.62(15)
C9 Cr1 C5 90.27(15)
C8 Cr1 C5 122.97(18)
C3 Cr1 C5 66.09(14)
C2 Cr1 C5 78.48(13)
C6 Cr1 C5 36.61(12)
C1 Cr1 C5 66.45(12)
C4 Cr1 C5 36.87(14)
C18 Cr2 C19 87.63(15)
C18 Cr2 C20 88.62(17)
C19 Cr2 C20 89.03(15)
C18 Cr2 C16 92.89(13)
C19 Cr2 C16 156.38(13)
C20 Cr2 C16 114.59(14)
C18 Cr2 C11 120.36(13)
C19 Cr2 C11 151.87(12)
C20 Cr2 C11 89.01(12)
C16 Cr2 C11 37.19(10)
C18 Cr2 C15 90.60(14)
C19 Cr2 C15 119.02(13)
C20 Cr2 C15 151.89(14)
C16 Cr2 C15 37.39(12)
C11 Cr2 C15 67.32(11)
C18 Cr2 C12 157.91(13)
C19 Cr2 C12 114.46(13)
C20 Cr2 C12 91.66(14)
C16 Cr2 C12 66.98(11)
C11 Cr2 C12 37.59(10)
C15 Cr2 C12 78.88(12)
C18 Cr2 C14 115.11(15)
C19 Cr2 C14 91.46(14)
C20 Cr2 C14 156.26(16)
C16 Cr2 C14 66.97(13)
C11 Cr2 C14 79.49(11)
C15 Cr2 C14 36.87(14)
C12 Cr2 C14 66.61(12)
C18 Cr2 C13 151.90(14)
C19 Cr2 C13 89.60(14)
C20 Cr2 C13 119.29(15)
C16 Cr2 C13 78.90(12)
C11 Cr2 C13 67.15(11)
C15 Cr2 C13 66.53(13)
C12 Cr2 C13 36.73(11)
C14 Cr2 C13 37.00(13)
O7 Zn N1 118.39(10)
O7 Zn N2 105.97(9)
N1 Zn N2 94.07(10)
O7 Zn O1 96.20(9)
N1 Zn O1 96.04(10)
N2 Zn O1 147.42(10)
O7 Zn O2 106.86(9)
N1 Zn O2 130.90(10)
N2 Zn O2 90.84(10)
O1 Zn O2 59.52(10)
O7 Zn C7 101.88(9)
N1 Zn C7 117.22(11)
N2 Zn C7 119.78(12)
O1 Zn C7 30.00(12)
O2 Zn C7 29.58(12)

loop_
_geom_bond_atom_site_label_1
_geom_bond_atom_site_label_2
_geom_bond_distance
C1 C2 1.401(5)
C1 C6 1.417(5)
C1 C7 1.517(4)
C1 Cr1 2.219(3)
C2 C3 1.412(4)
C2 Cr1 2.213(3)
C3 C4 1.393(5)
C3 Cr1 2.213(3)
C4 C5 1.406(5)
C4 Cr1 2.223(3)
C5 C6 1.395(5)
C5 Cr1 2.226(4)
C6 Cr1 2.217(3)
C7 O2 1.237(5)
C7 O1 1.251(5)
C7 Zn 2.501(3)
C8 O3 1.146(5)
C8 Cr1 1.856(4)
C9 O4 1.141(4)
C9 Cr1 1.850(3)
C10 O5 1.146(4)
C10 Cr1 1.836(4)
C11 C16 1.406(4)
C11 C12 1.425(4)
C11 C17 1.504(4)
C11 Cr2 2.205(3)
C12 C13 1.399(4)
C12 Cr2 2.217(3)
C13 C14 1.409(5)
C13 Cr2 2.224(3)
C14 C15 1.399(5)
C14 Cr2 2.217(3)
C15 C16 1.413(4)
C15 Cr2 2.205(3)
C16 Cr2 2.204(3)
C17 O6 1.237(3)
C17 O7 1.282(3)
C18 O8 1.148(4)
C18 Cr2 1.848(3)
C19 O9 1.138(4)
C19 Cr2 1.852(3)
C20 O10 1.134(4)
C20 Cr2 1.852(4)
C21 N1 1.348(4)
C21 N3 1.383(4)
C21 C22 1.403(5)
C22 C23 1.361(6)
C23 C24 1.388(6)
C24 C25 1.366(5)
C25 N1 1.352(4)
C26 N2 1.341(4)
C26 N3 1.374(4)
C26 C27 1.405(4)
C27 C28 1.349(6)
C28 C29 1.404(6)
C29 C30 1.359(5)
C30 N2 1.354(4)
C31 Cl1 1.741(4)
C31 Cl2 1.752(5)
C31 Cl3 1.766(5)
N1 Zn 2.021(3)
N2 Zn 2.037(3)
O1 Zn 2.144(3)
O2 Zn 2.245(3)
O7 Zn 1.980(2)

loop_
_geom_torsion_atom_site_label_1
_geom_torsion_atom_site_label_2
_geom_torsion_atom_site_label_3
_geom_torsion_atom_site_label_4
_geom_torsion
C6 C1 C2 C3 0.5(5)
C7 C1 C2 C3 -175.7(3)
Cr1 C1 C2 C3 55.0(3)
C6 C1 C2 Cr1 -54.4(3)
C7 C1 C2 Cr1 129.3(3)
C1 C2 C3 C4 -0.4(5)
Cr1 C2 C3 C4 54.8(3)
C1 C2 C3 Cr1 -55.1(3)
C2 C3 C4 C5 0.5(5)
Cr1 C3 C4 C5 55.0(3)
C2 C3 C4 Cr1 -54.5(3)
C3 C4 C5 C6 -0.8(6)
Cr1 C4 C5 C6 54.0(3)
C3 C4 C5 Cr1 -54.8(3)
C4 C5 C6 C1 1.0(6)
Cr1 C5 C6 C1 55.0(3)
C4 C5 C6 Cr1 -54.0(3)
C2 C1 C6 C5 -0.8(5)
C7 C1 C6 C5 175.4(3)
Cr1 C1 C6 C5 -55.3(3)
C2 C1 C6 Cr1 54.5(3)
C7 C1 C6 Cr1 -129.2(3)
C2 C1 C7 O2 -2.0(5)
C6 C1 C7 O2 -178.2(3)
Cr1 C1 C7 O2 90.9(4)
C2 C1 C7 O1 173.7(3)
C6 C1 C7 O1 -2.6(5)
Cr1 C1 C7 O1 -93.5(4)
C16 C11 C12 C13 1.1(4)
C17 C11 C12 C13 -177.2(3)
Cr2 C11 C12 C13 -54.2(3)
C16 C11 C12 Cr2 55.3(2)
C17 C11 C12 Cr2 -123.0(2)
C11 C12 C13 C14 -0.3(5)
Cr2 C12 C13 C14 -53.9(3)
C11 C12 C13 Cr2 53.6(2)
C12 C13 C14 C15 -0.4(5)
Cr2 C13 C14 C15 -54.4(3)
C12 C13 C14 Cr2 54.0(3)
C13 C14 C15 C16 0.2(5)
Cr2 C14 C15 C16 -54.5(3)
C13 C14 C15 Cr2 54.7(3)
C12 C11 C16 C15 -1.3(4)
C17 C11 C16 C15 177.0(3)
Cr2 C11 C16 C15 54.1(2)
C12 C11 C16 Cr2 -55.5(2)
C17 C11 C16 Cr2 122.9(2)
C14 C15 C16 C11 0.6(4)
Cr2 C15 C16 C11 -54.2(2)
C14 C15 C16 Cr2 54.8(3)
C16 C11 C17 O6 -3.8(4)
C12 C11 C17 O6 174.5(3)
Cr2 C11 C17 O6 84.6(3)
C16 C11 C17 O7 175.8(2)
C12 C11 C17 O7 -5.8(4)
Cr2 C11 C17 O7 -95.8(3)
N1 C21 C22 C23 -1.8(5)
N3 C21 C22 C23 177.1(3)
C21 C22 C23 C24 0.6(6)
C22 C23 C24 C25 0.9(6)
C23 C24 C25 N1 -1.4(6)
N2 C26 C27 C28 -1.0(5)
N3 C26 C27 C28 178.9(3)
C26 C27 C28 C29 0.8(6)
C27 C28 C29 C30 -0.2(6)
C28 C29 C30 N2 -0.2(6)
N3 C21 N1 C25 -177.5(3)
C22 C21 N1 C25 1.3(5)
N3 C21 N1 Zn -0.8(4)
C22 C21 N1 Zn 178.0(2)
C24 C25 N1 C21 0.3(5)
C24 C25 N1 Zn -176.6(3)
N3 C26 N2 C30 -179.3(3)
C27 C26 N2 C30 0.6(4)
N3 C26 N2 Zn 9.6(4)
C27 C26 N2 Zn -170.5(2)
C29 C30 N2 C26 0.0(5)
C29 C30 N2 Zn 171.5(3)
N2 C26 N3 C21 3.1(5)
C27 C26 N3 C21 -176.7(3)
N1 C21 N3 C26 -8.2(5)
C22 C21 N3 C26 173.0(3)
O2 C7 O1 Zn 5.3(4)
C1 C7 O1 Zn -170.2(2)
O1 C7 O2 Zn -5.1(3)
C1 C7 O2 Zn 170.3(3)
O6 C17 O7 Zn -1.0(4)
C11 C17 O7 Zn 179.35(17)
C4 C3 Cr1 C10 128.6(2)
C2 C3 Cr1 C10 -99.1(2)
C4 C3 Cr1 C9 45.0(2)
C2 C3 Cr1 C9 177.3(2)
C4 C3 Cr1 C8 -144.5(3)
C2 C3 Cr1 C8 -12.2(4)
C4 C3 Cr1 C2 -132.3(3)
C4 C3 Cr1 C6 -65.80(19)
C2 C3 Cr1 C6 66.5(2)
C4 C3 Cr1 C1 -103.0(2)
C2 C3 Cr1 C1 29.38(19)
C2 C3 Cr1 C4 132.3(3)
C4 C3 Cr1 C5 -29.47(18)
C2 C3 Cr1 C5 102.9(2)
C1 C2 Cr1 C10 -146.2(2)
C3 C2 Cr1 C10 82.5(2)
C1 C2 Cr1 C9 125.1(4)
C3 C2 Cr1 C9 -6.3(5)
C1 C2 Cr1 C8 -55.2(2)
C3 C2 Cr1 C8 173.4(2)
C1 C2 Cr1 C3 131.4(3)
C1 C2 Cr1 C6 29.44(18)
C3 C2 Cr1 C6 -101.9(2)
C3 C2 Cr1 C1 -131.4(3)
C1 C2 Cr1 C4 102.7(2)
C3 C2 Cr1 C4 -28.70(19)
C1 C2 Cr1 C5 65.92(19)
C3 C2 Cr1 C5 -65.4(2)
C5 C6 Cr1 C10 116.1(4)
C1 C6 Cr1 C10 -15.4(5)
C5 C6 Cr1 C9 -54.5(3)
C1 C6 Cr1 C9 174.0(2)
C5 C6 Cr1 C8 -144.0(3)
C1 C6 Cr1 C8 84.5(2)
C5 C6 Cr1 C3 65.2(2)
C1 C6 Cr1 C3 -66.3(2)
C5 C6 Cr1 C2 102.4(3)
C1 C6 Cr1 C2 -29.14(18)
C5 C6 Cr1 C1 131.5(3)
C5 C6 Cr1 C4 28.8(2)
C1 C6 Cr1 C4 -102.7(2)
C1 C6 Cr1 C5 -131.5(3)
C2 C1 Cr1 C10 42.3(2)
C6 C1 Cr1 C10 174.1(2)
C7 C1 Cr1 C10 -73.1(4)
C2 C1 Cr1 C9 -143.0(3)
C6 C1 Cr1 C9 -11.2(4)
C7 C1 Cr1 C9 101.6(4)
C2 C1 Cr1 C8 131.1(2)
C6 C1 Cr1 C8 -97.1(2)
C7 C1 Cr1 C8 15.7(4)
C2 C1 Cr1 C3 -29.64(18)
C6 C1 Cr1 C3 102.1(2)
C7 C1 Cr1 C3 -145.1(4)
C6 C1 Cr1 C2 131.8(3)
C7 C1 Cr1 C2 -115.4(4)
C2 C1 Cr1 C6 -131.8(3)
C7 C1 Cr1 C6 112.8(4)
C2 C1 Cr1 C4 -66.00(19)
C6 C1 Cr1 C4 65.8(2)
C7 C1 Cr1 C4 178.6(4)
C2 C1 Cr1 C5 -102.6(2)
C6 C1 Cr1 C5 29.2(2)
C7 C1 Cr1 C5 142.0(4)
C3 C4 Cr1 C10 -57.1(2)
C5 C4 Cr1 C10 171.4(2)
C3 C4 Cr1 C9 -142.9(2)
C5 C4 Cr1 C9 85.6(2)
C3 C4 Cr1 C8 123.9(4)
C5 C4 Cr1 C8 -7.6(5)
C5 C4 Cr1 C3 -131.4(3)
C3 C4 Cr1 C2 29.13(18)
C5 C4 Cr1 C2 -102.3(2)
C3 C4 Cr1 C6 102.8(2)
C5 C4 Cr1 C6 -28.6(2)
C3 C4 Cr1 C1 65.76(19)
C5 C4 Cr1 C1 -65.7(2)
C3 C4 Cr1 C5 131.4(3)
C6 C5 Cr1 C10 -147.6(3)
C4 C5 Cr1 C10 -15.0(4)
C6 C5 Cr1 C9 131.8(3)
C4 C5 Cr1 C9 -95.7(2)
C6 C5 Cr1 C8 44.3(3)
C4 C5 Cr1 C8 176.9(2)
C6 C5 Cr1 C3 -103.3(2)
C4 C5 Cr1 C3 29.28(19)
C6 C5 Cr1 C2 -66.3(2)
C4 C5 Cr1 C2 66.3(2)
C4 C5 Cr1 C6 132.6(3)
C6 C5 Cr1 C1 -29.6(2)
C4 C5 Cr1 C1 102.9(2)
C6 C5 Cr1 C4 -132.6(3)
C11 C16 Cr2 C18 -140.43(19)
C15 C16 Cr2 C18 87.2(2)
C11 C16 Cr2 C19 128.9(3)
C15 C16 Cr2 C19 -3.5(4)
C11 C16 Cr2 C20 -50.6(2)
C15 C16 Cr2 C20 177.0(2)
C15 C16 Cr2 C11 -132.4(3)
C11 C16 Cr2 C15 132.4(3)
C11 C16 Cr2 C12 30.19(17)
C15 C16 Cr2 C12 -102.2(2)
C11 C16 Cr2 C14 103.5(2)
C15 C16 Cr2 C14 -28.92(19)
C11 C16 Cr2 C13 66.68(18)
C15 C16 Cr2 C13 -65.7(2)
C16 C11 Cr2 C18 47.5(2)
C12 C11 Cr2 C18 178.17(19)
C17 C11 Cr2 C18 -66.1(3)
C16 C11 Cr2 C19 -138.6(3)
C12 C11 Cr2 C19 -7.9(3)
C17 C11 Cr2 C19 107.8(3)
C16 C11 Cr2 C20 135.3(2)
C12 C11 Cr2 C20 -94.0(2)
C17 C11 Cr2 C20 21.7(3)
C12 C11 Cr2 C16 130.7(3)
C17 C11 Cr2 C16 -113.6(3)
C16 C11 Cr2 C15 -29.09(19)
C12 C11 Cr2 C15 101.56(19)
C17 C11 Cr2 C15 -142.7(3)
C16 C11 Cr2 C12 -130.7(3)
C17 C11 Cr2 C12 115.7(3)
C16 C11 Cr2 C14 -65.55(19)
C12 C11 Cr2 C14 65.11(19)
C17 C11 Cr2 C14 -179.2(3)
C16 C11 Cr2 C13 -102.1(2)
C12 C11 Cr2 C13 28.56(18)
C17 C11 Cr2 C13 144.3(3)
C14 C15 Cr2 C18 133.9(2)
C16 C15 Cr2 C18 -94.0(2)
C14 C15 Cr2 C19 46.3(2)
C16 C15 Cr2 C19 178.40(19)
C14 C15 Cr2 C20 -137.9(3)
C16 C15 Cr2 C20 -5.8(4)
C14 C15 Cr2 C16 -132.1(3)
C14 C15 Cr2 C11 -103.2(2)
C16 C15 Cr2 C11 28.95(17)
C14 C15 Cr2 C12 -65.66(19)
C16 C15 Cr2 C12 66.47(18)
C16 C15 Cr2 C14 132.1(3)
C14 C15 Cr2 C13 -29.28(18)
C16 C15 Cr2 C13 102.8(2)
C13 C12 Cr2 C18 128.3(4)
C11 C12 Cr2 C18 -4.2(4)
C13 C12 Cr2 C19 -51.5(2)
C11 C12 Cr2 C19 175.91(17)
C13 C12 Cr2 C20 -141.2(2)
C11 C12 Cr2 C20 86.2(2)
C13 C12 Cr2 C16 102.7(2)
C11 C12 Cr2 C16 -29.88(16)
C13 C12 Cr2 C11 132.6(3)
C13 C12 Cr2 C15 65.5(2)
C11 C12 Cr2 C15 -67.10(18)
C13 C12 Cr2 C14 28.9(2)
C11 C12 Cr2 C14 -103.7(2)
C11 C12 Cr2 C13 -132.6(3)
C15 C14 Cr2 C18 -52.7(2)
C13 C14 Cr2 C18 175.5(2)
C15 C14 Cr2 C19 -140.8(2)
C13 C14 Cr2 C19 87.4(2)
C15 C14 Cr2 C20 128.3(4)
C13 C14 Cr2 C20 -3.5(5)
C15 C14 Cr2 C16 29.30(18)
C13 C14 Cr2 C16 -102.5(2)
C15 C14 Cr2 C11 66.02(19)
C13 C14 Cr2 C11 -65.8(2)
C13 C14 Cr2 C15 -131.8(3)
C15 C14 Cr2 C12 103.1(2)
C13 C14 Cr2 C12 -28.71(19)
C15 C14 Cr2 C13 131.8(3)
C12 C13 Cr2 C18 -141.2(3)
C14 C13 Cr2 C18 -8.7(4)
C12 C13 Cr2 C19 134.5(2)
C14 C13 Cr2 C19 -93.0(2)
C12 C13 Cr2 C20 45.9(2)
C14 C13 Cr2 C20 178.4(2)
C12 C13 Cr2 C16 -66.21(19)
C14 C13 Cr2 C16 66.3(2)
C12 C13 Cr2 C11 -29.18(18)
C14 C13 Cr2 C11 103.3(2)
C12 C13 Cr2 C15 -103.3(2)
C14 C13 Cr2 C15 29.2(2)
C14 C13 Cr2 C12 132.5(3)
C12 C13 Cr2 C14 -132.5(3)
C17 O7 Zn N1 44.3(2)
C17 O7 Zn N2 -59.5(2)
C17 O7 Zn O1 144.6(2)
C17 O7 Zn O2 -155.38(19)
C17 O7 Zn C7 174.5(2)
C21 N1 Zn O7 -102.0(2)
C25 N1 Zn O7 74.6(3)
C21 N1 Zn N2 8.6(2)
C25 N1 Zn N2 -174.8(3)
C21 N1 Zn O1 157.6(2)
C25 N1 Zn O1 -25.8(3)
C21 N1 Zn O2 103.2(2)
C25 N1 Zn O2 -80.1(3)
C21 N1 Zn C7 135.2(2)
C25 N1 Zn C7 -48.2(3)
C26 N2 Zn O7 108.1(2)
C30 N2 Zn O7 -63.0(2)
C26 N2 Zn N1 -12.9(2)
C30 N2 Zn N1 175.9(2)
C26 N2 Zn O1 -120.8(2)
C30 N2 Zn O1 68.0(3)
C26 N2 Zn O2 -144.1(2)
C30 N2 Zn O2 44.8(2)
C26 N2 Zn C7 -137.6(2)
C30 N2 Zn C7 51.2(3)
C7 O1 Zn O7 103.1(2)
C7 O1 Zn N1 -137.4(2)
C7 O1 Zn N2 -30.1(3)
C7 O1 Zn O2 -2.87(19)
C7 O2 Zn O7 -84.4(2)
C7 O2 Zn N1 72.5(2)
C7 O2 Zn N2 168.6(2)
C7 O2 Zn O1 2.91(19)
O2 C7 Zn O7 103.3(2)
O1 C7 Zn O7 -81.7(2)
O2 C7 Zn N1 -125.8(2)
O1 C7 Zn N1 49.2(2)
O2 C7 Zn N2 -13.1(2)
O1 C7 Zn N2 161.88(19)
O2 C7 Zn O1 -175.0(3)
O1 C7 Zn O2 175.0(3)
